data_7005644
loop_
_publ_author_name
'Lemonnier, Jean-Fran\,cois'
'Floquet, S\'ebastien'
'Kachmar, Ali'
'Rohmer, Marie-Madeleine'
'B\'enard, Marc'
'Marrot, Jer\^ome'
'Terazzi, Emmanuel'
'Piguet, Claude'
'Cadot, Emmanuel'

_publ_section_title
;
 Host-guest adaptability within oxothiomolybdenum wheels: structures,
 studies in solution and DFT calculations.
;
_journal_issue 28
_journal_name_full 'Dalton transactions (Cambridge, England : 2003)'
_journal_page_first 3043
_journal_page_last 3054
_journal_paper_doi 10.1039/b703770H
_journal_year 2007
_chemical_formula_sum 'C8 K2 Mo12 O56 S12'
_chemical_formula_weight 2606.28
_chemical_name_systematic
;
?
;
_space_group_IT_number 136
_symmetry_cell_setting tetragonal
_symmetry_space_group_name_Hall '-P 4n 2n'
_symmetry_space_group_name_H-M 'P 42/m n m'
_atom_sites_solution_hydrogens none
_atom_sites_solution_primary direct
_atom_sites_solution_secondary difmap
_audit_creation_method SHELXL-97
_cell_angle_alpha 90.00
_cell_angle_beta 90.00
_cell_angle_gamma 90.00
_cell_formula_units_Z 2
_cell_length_a 18.4395(4)
_cell_length_b 18.4395(4)
_cell_length_c 11.5430(6)
_cell_measurement_reflns_used 9658
_cell_measurement_temperature 293(2)
_cell_measurement_theta_max 30.04
_cell_measurement_theta_min 2.47
_cell_volume 3924.8(2)
_computing_cell_refinement 'Bruker APEX2'
_computing_data_collection 'Bruker APEX2'
_computing_data_reduction 'Bruker SAINT'
_computing_molecular_graphics 'Bruker SHELXTL'
_computing_publication_material 'Bruker SHELXTL'
_computing_structure_refinement 'SHELXL-97 (Sheldrick, 1997)'
_computing_structure_solution 'SHELXS-97 (Sheldrick, 1990)'
_diffrn_ambient_temperature 293(2)
_diffrn_detector_area_resol_mean 512x512
_diffrn_measured_fraction_theta_full 0.997
_diffrn_measured_fraction_theta_max 0.997
_diffrn_measurement_device_type 'CCD area detector'
_diffrn_measurement_method 'phi and omega scans'
_diffrn_radiation_monochromator graphite
_diffrn_radiation_source 'fine-focus sealed tube'
_diffrn_radiation_type MoK\a
_diffrn_radiation_wavelength 0.71073
_diffrn_reflns_av_R_equivalents 0.0357
_diffrn_reflns_av_sigmaI/netI 0.0140
_diffrn_reflns_limit_h_max 25
_diffrn_reflns_limit_h_min -25
_diffrn_reflns_limit_k_max 25
_diffrn_reflns_limit_k_min -25
_diffrn_reflns_limit_l_max 16
_diffrn_reflns_limit_l_min -13
_diffrn_reflns_number 71533
_diffrn_reflns_theta_full 30.04
_diffrn_reflns_theta_max 30.04
_diffrn_reflns_theta_min 1.56
_exptl_absorpt_coefficient_mu 2.364
_exptl_absorpt_correction_T_max 0.7645
_exptl_absorpt_correction_T_min 0.6007
_exptl_absorpt_correction_type multi-scan
_exptl_absorpt_process_details 'SADABS (Sheldrick, V2.10)'
_exptl_crystal_colour orange
_exptl_crystal_density_diffrn 2.205
_exptl_crystal_density_method 'not measured'
_exptl_crystal_description parallelepiped
_exptl_crystal_F_000 2460
_exptl_crystal_size_max 0.24
_exptl_crystal_size_mid 0.20
_exptl_crystal_size_min 0.12
_refine_diff_density_max 1.843
_refine_diff_density_min -0.710
_refine_diff_density_rms 0.175
_refine_ls_extinction_method none
_refine_ls_goodness_of_fit_ref 1.213
_refine_ls_hydrogen_treatment none
_refine_ls_matrix_type full
_refine_ls_number_parameters 122
_refine_ls_number_reflns 3122
_refine_ls_number_restraints 8
_refine_ls_restrained_S_all 1.445
_refine_ls_R_factor_all 0.0437
_refine_ls_R_factor_gt 0.0333
_refine_ls_shift/su_max 0.002
_refine_ls_shift/su_mean 0.000
_refine_ls_structure_factor_coef Fsqd
_refine_ls_weighting_details 'calc w=1/[\s^2^(Fo^2^)+(0.0607P)^2^+9.4959P] where P=(Fo^2^+2Fc^2^)/3'
_refine_ls_weighting_scheme calc
_refine_ls_wR_factor_gt 0.0988
_refine_ls_wR_factor_ref 0.1221
_reflns_number_gt 2689
_reflns_number_total 3122
_reflns_threshold_expression >2sigma(I)
_cod_data_source_file b703770H.txt
_cod_data_source_block Mo12Sub
_cod_depositor_comments
;
The following automatic conversions were performed:
'_symmetry_cell_setting' value 'Tetragonal' changed to 'tetragonal'
according to '/home/saulius/struct/CIF-dictionaries/cif_core.dic'
dictionary named 'cif_core.dic' version 2.4.1 from 2010-06-29.

Automatic conversion script
Id: cif_fix_enum 1527 2010-12-29 10:47:43Z saulius 
;
_cod_original_sg_symbol_H-M P4(2)/mnm
_cod_database_code 7005644

loop_
_symmetry_equiv_pos_as_xyz
'x, y, z'
'-x, -y, z'
'-y+1/2, x+1/2, z+1/2'
'y+1/2, -x+1/2, z+1/2'
'-x+1/2, y+1/2, -z+1/2'
'x+1/2, -y+1/2, -z+1/2'
'y, x, -z'
'-y, -x, -z'
'-x, -y, -z'
'x, y, -z'
'y-1/2, -x-1/2, -z-1/2'
'-y-1/2, x-1/2, -z-1/2'
'x-1/2, -y-1/2, z-1/2'
'-x-1/2, y-1/2, z-1/2'
'-y, -x, z'
'y, x, z'

loop_
_atom_site_label
_atom_site_type_symbol
_atom_site_fract_x
_atom_site_fract_y
_atom_site_fract_z
_atom_site_U_iso_or_equiv
_atom_site_adp_type
_atom_site_occupancy
_atom_site_symmetry_multiplicity
_atom_site_calc_flag
_atom_site_refinement_flags
_atom_site_disorder_assembly
_atom_site_disorder_group
Mo1 Mo 0.735771(11) 0.388354(11) 0.0000 0.02599(5) Uani 1 2 d S . .
Mo2 Mo 0.816559(11) 0.517871(12) 0.0000 0.02849(5) Uani 1 2 d S . .
Mo3 Mo 0.804600(13) 0.697252(12) 0.0000 0.03340(5) Uani 1 2 d S . .
S1 S 0.75879(3) 0.46236(3) 0.15525(4) 0.03788(11) Uani 1 1 d . . .
S2 S 0.74802(3) 0.74802(3) -0.16045(6) 0.03687(15) Uani 1 2 d S . .
O1 O 0.80130(11) 0.32480(11) 0.0000 0.0390(5) Uani 1 2 d S . .
O2 O 0.89987(11) 0.48163(12) 0.0000 0.0406(5) Uani 1 2 d S . .
O3 O 0.88435(12) 0.74202(14) 0.0000 0.0509(7) Uani 1 2 d S . .
O4 O 0.65289(8) 0.34711(8) 0.10027(15) 0.0351(4) Uani 1 2 d S . .
O5 O 0.83244(9) 0.60818(7) -0.10506(13) 0.0423(4) Uani 1 1 d . . .
O6 O 0.70543(16) 0.61913(13) 0.0000 0.0630(7) Uani 1 2 d S . .
C1 C 0.64058(16) 0.64058(16) 0.0000 0.0958(19) Uani 1 4 d SD . .
C2 C 0.6302(3) 0.5585(4) -0.0153(15) 0.34(2) Uiso 0.25 1 d PD . .
C3 C 0.5228(3) 0.5671(3) -0.0481(5) 0.108(4) Uiso 0.38 1 d PD . .
C4 C 0.5000 0.5000 -0.1240(11) 0.151(9) Uiso 0.50 4 d SPD . .
K1 K 0.61857(9) 0.38143(9) 0.3205(2) 0.0632(6) Uani 0.10 2 d SP . .
K2 K 0.99042(8) 0.61626(10) -0.11483(16) 0.0666(5) Uani 0.10 1 d P . .
K3 K 0.78286(12) 0.59502(9) -0.32676(15) 0.0730(6) Uani 0.10 1 d P . .
O1W O 0.61857(9) 0.38143(9) 0.3205(2) 0.0632(6) Uani 0.90 2 d SP . .
O2W O 0.99042(8) 0.61626(10) -0.11483(16) 0.0666(5) Uani 0.90 1 d P . .
O3W O 0.78286(12) 0.59502(9) -0.32676(15) 0.0730(6) Uani 0.90 1 d P . .
O4W O 0.53241(11) 0.64327(12) -0.37945(18) 0.0676(6) Uani 1 1 d . . .
O5W O 1.0000 0.5000 -0.2500 0.0964(19) Uani 1 4 d S . .

loop_
_atom_site_aniso_label
_atom_site_aniso_U_11
_atom_site_aniso_U_22
_atom_site_aniso_U_33
_atom_site_aniso_U_23
_atom_site_aniso_U_13
_atom_site_aniso_U_12
Mo1 0.02669(8) 0.02905(9) 0.02223(8) 0.000 0.000 0.00016(7)
Mo2 0.02606(8) 0.03006(9) 0.02936(9) 0.000 0.000 -0.00091(7)
Mo3 0.03548(10) 0.02621(9) 0.03850(10) 0.000 0.000 0.00100(8)
S1 0.0477(2) 0.0407(2) 0.02526(17) -0.00394(17) 0.00162(17) -0.01147(19)
S2 0.03671(18) 0.03671(18) 0.0372(3) 0.00342(18) 0.00342(18) 0.0011(3)
O1 0.0372(9) 0.0370(9) 0.0428(10) 0.000 0.000 0.0089(8)
O2 0.0287(8) 0.0423(10) 0.0509(11) 0.000 0.000 0.0024(8)
O3 0.0349(10) 0.0525(12) 0.0654(14) 0.000 0.000 0.0010(9)
O4 0.0397(5) 0.0397(5) 0.0261(7) -0.0051(5) 0.0051(5) -0.0080(7)
O5 0.0592(8) 0.0334(6) 0.0343(6) 0.0016(5) 0.0015(6) 0.0073(6)
O6 0.0865(15) 0.0496(11) 0.0531(13) 0.000 0.000 -0.0392(10)
C1 0.0926(16) 0.0926(16) 0.102(5) 0.000 0.000 -0.077(2)
K1 0.0714(8) 0.0714(8) 0.0468(10) -0.0020(7) 0.0020(7) 0.0106(11)
K2 0.0421(7) 0.0825(10) 0.0753(10) 0.0226(8) 0.0052(7) 0.0007(7)
K3 0.1041(13) 0.0598(9) 0.0553(8) 0.0102(7) 0.0022(9) -0.0007(9)
O1W 0.0714(8) 0.0714(8) 0.0468(10) -0.0020(7) 0.0020(7) 0.0106(11)
O2W 0.0421(7) 0.0825(10) 0.0753(10) 0.0226(8) 0.0052(7) 0.0007(7)
O3W 0.1041(13) 0.0598(9) 0.0553(8) 0.0102(7) 0.0022(9) -0.0007(9)
O4W 0.0665(11) 0.0766(12) 0.0598(10) -0.0059(10) 0.0092(9) 0.0055(10)
O5W 0.102(2) 0.102(2) 0.086(3) 0.000 0.000 0.000

loop_
_atom_type_symbol
_atom_type_description
_atom_type_scat_dispersion_real
_atom_type_scat_dispersion_imag
_atom_type_scat_source
C C 0.0033 0.0016 'International Tables Vol C Tables 4.2.6.8 and 6.1.1.4'
O O 0.0106 0.0060 'International Tables Vol C Tables 4.2.6.8 and 6.1.1.4'
S S 0.1246 0.1234 'International Tables Vol C Tables 4.2.6.8 and 6.1.1.4'
Mo Mo -1.6832 0.6857 'International Tables Vol C Tables 4.2.6.8 and 6.1.1.4'
K K 0.2009 0.2494 'International Tables Vol C Tables 4.2.6.8 and 6.1.1.4'

loop_
_geom_angle_atom_site_label_1
_geom_angle_atom_site_label_2
_geom_angle_atom_site_label_3
_geom_angle
_geom_angle_site_symmetry_1
_geom_angle_site_symmetry_3
_geom_angle_publ_flag
O1 Mo1 O4 105.97(8) . . ?
O1 Mo1 O4 105.97(8) . 10 ?
O4 Mo1 O4 68.28(8) . 10 ?
O1 Mo1 S1 106.35(4) . . ?
O4 Mo1 S1 85.30(4) . . ?
O4 Mo1 S1 142.71(6) 10 . ?
O1 Mo1 S1 106.35(4) . 10 ?
O4 Mo1 S1 142.71(6) . 10 ?
O4 Mo1 S1 85.30(4) 10 10 ?
S1 Mo1 S1 102.85(3) . 10 ?
O1 Mo1 Mo2 102.17(7) . . ?
O4 Mo1 Mo2 134.83(4) . . ?
O4 Mo1 Mo2 134.83(4) 10 . ?
S1 Mo1 Mo2 52.904(13) . . ?
S1 Mo1 Mo2 52.903(13) 10 . ?
O2 Mo2 O5 100.97(8) . 10 ?
O2 Mo2 O5 100.97(8) . . ?
O5 Mo2 O5 71.30(8) 10 . ?
O2 Mo2 S1 104.17(5) . 10 ?
O5 Mo2 S1 150.11(5) 10 10 ?
O5 Mo2 S1 88.14(4) . 10 ?
O2 Mo2 S1 104.17(5) . . ?
O5 Mo2 S1 88.14(4) 10 . ?
O5 Mo2 S1 150.11(5) . . ?
S1 Mo2 S1 101.00(3) 10 . ?
O2 Mo2 Mo1 98.45(7) . . ?
O5 Mo2 Mo1 138.89(4) 10 . ?
O5 Mo2 Mo1 138.89(4) . . ?
S1 Mo2 Mo1 51.927(13) 10 . ?
S1 Mo2 Mo1 51.926(13) . . ?
O2 Mo2 K2 55.52(7) . 10 ?
O5 Mo2 K2 46.89(5) 10 10 ?
O5 Mo2 K2 73.22(5) . 10 ?
S1 Mo2 K2 147.26(3) 10 10 ?
S1 Mo2 K2 108.58(3) . 10 ?
Mo1 Mo2 K2 145.75(3) . 10 ?
O2 Mo2 K2 55.52(7) . . ?
O5 Mo2 K2 73.22(5) 10 . ?
O5 Mo2 K2 46.89(5) . . ?
S1 Mo2 K2 108.58(3) 10 . ?
S1 Mo2 K2 147.26(3) . . ?
Mo1 Mo2 K2 145.75(3) . . ?
K2 Mo2 K2 39.58(5) 10 . ?
O2 Mo2 K3 106.19(4) . . ?
O5 Mo2 K3 106.34(5) 10 . ?
O5 Mo2 K3 37.19(5) . . ?
S1 Mo2 K3 50.97(3) 10 . ?
S1 Mo2 K3 142.88(3) . . ?
Mo1 Mo2 K3 102.43(3) . . ?
K2 Mo2 K3 106.04(4) 10 . ?
K2 Mo2 K3 69.51(4) . . ?
O2 Mo2 K3 106.19(4) . 10 ?
O5 Mo2 K3 37.19(5) 10 10 ?
O5 Mo2 K3 106.34(5) . 10 ?
S1 Mo2 K3 142.88(3) 10 10 ?
S1 Mo2 K3 50.97(3) . 10 ?
Mo1 Mo2 K3 102.43(3) . 10 ?
K2 Mo2 K3 69.51(4) 10 10 ?
K2 Mo2 K3 106.04(4) . 10 ?
K3 Mo2 K3 135.26(5) . 10 ?
O3 Mo3 O5 99.75(8) . 10 ?
O3 Mo3 O5 99.75(8) . . ?
O5 Mo3 O5 70.35(8) 10 . ?
O3 Mo3 S2 101.21(5) . 10 ?
O5 Mo3 S2 87.97(4) 10 10 ?
O5 Mo3 S2 152.04(4) . 10 ?
O3 Mo3 S2 101.21(5) . . ?
O5 Mo3 S2 152.04(4) 10 . ?
O5 Mo3 S2 87.97(4) . . ?
S2 Mo3 S2 105.76(2) 10 . ?
O3 Mo3 O6 171.08(11) . . ?
O5 Mo3 O6 73.07(7) 10 . ?
O5 Mo3 O6 73.07(7) . . ?
S2 Mo3 O6 84.06(4) 10 . ?
S2 Mo3 O6 84.06(4) . . ?
O3 Mo3 Mo3 105.69(9) . 7 ?
O5 Mo3 Mo3 136.39(4) 10 7 ?
O5 Mo3 Mo3 136.39(4) . 7 ?
S2 Mo3 Mo3 52.943(12) 10 7 ?
S2 Mo3 Mo3 52.943(12) . 7 ?
O6 Mo3 Mo3 83.23(7) . 7 ?
O3 Mo3 K2 55.32(8) . 10 ?
O5 Mo3 K2 45.81(5) 10 10 ?
O5 Mo3 K2 71.82(5) . 10 ?
S2 Mo3 K2 105.87(3) 10 10 ?
S2 Mo3 K2 143.74(3) . 10 ?
O6 Mo3 K2 116.47(7) . 10 ?
Mo3 Mo3 K2 151.31(3) 7 10 ?
O3 Mo3 K2 55.32(8) . . ?
O5 Mo3 K2 71.82(5) 10 . ?
O5 Mo3 K2 45.81(5) . . ?
S2 Mo3 K2 143.74(3) 10 . ?
S2 Mo3 K2 105.86(3) . . ?
O6 Mo3 K2 116.47(7) . . ?
Mo3 Mo3 K2 151.31(3) 7 . ?
K2 Mo3 K2 39.05(5) 10 . ?
Mo1 S1 Mo2 75.170(15) . . ?
Mo1 S1 K3 166.20(4) . 10 ?
Mo2 S1 K3 94.44(4) . 10 ?
Mo1 S1 K1 92.01(3) . . ?
Mo2 S1 K1 159.37(4) . . ?
K3 S1 K1 95.21(5) 10 . ?
Mo1 S1 K2 142.27(3) . 3_645 ?
Mo2 S1 K2 102.40(3) . 3_645 ?
K3 S1 K2 48.08(5) 10 3_645 ?
K1 S1 K2 97.61(5) . 3_645 ?
Mo3 S2 Mo3 74.11(2) 7 . ?
Mo3 S2 K3 151.68(4) 7 . ?
Mo3 S2 K3 91.73(3) . . ?
Mo3 S2 K3 91.73(3) 7 16 ?
Mo3 S2 K3 151.68(4) . 16 ?
K3 S2 K3 89.71(7) . 16 ?
Mo3 S2 K1 91.02(4) 7 4_564 ?
Mo3 S2 K1 91.02(4) . 4_564 ?
K3 S2 K1 114.07(5) . 4_564 ?
K3 S2 K1 114.07(4) 16 4_564 ?
Mo1 O1 K3 131.70(6) . 3_645 ?
Mo1 O1 K3 131.70(6) . 12_755 ?
K3 O1 K3 88.23(9) 3_645 12_755 ?
Mo2 O2 K2 148.57(7) . 9_765 ?
Mo2 O2 K2 148.57(7) . 2_765 ?
K2 O2 K2 52.11(8) 9_765 2_765 ?
Mo2 O2 K2 99.51(9) . 10 ?
K2 O2 K2 86.20(7) 9_765 10 ?
K2 O2 K2 106.83(7) 2_765 10 ?
Mo2 O2 K2 99.51(9) . . ?
K2 O2 K2 106.83(7) 9_765 . ?
K2 O2 K2 86.20(7) 2_765 . ?
K2 O2 K2 47.79(7) 10 . ?
Mo3 O3 K1 111.52(9) . 11_676 ?
Mo3 O3 K1 111.52(9) . 4_564 ?
K1 O3 K1 77.73(9) 11_676 4_564 ?
Mo3 O3 K2 99.92(10) . 10 ?
K1 O3 K2 107.68(5) 11_676 10 ?
K1 O3 K2 143.72(8) 4_564 10 ?
Mo3 O3 K2 99.92(10) . . ?
K1 O3 K2 143.72(8) 11_676 . ?
K1 O3 K2 107.68(5) 4_564 . ?
K2 O3 K2 47.20(7) 10 . ?
Mo1 O4 Mo1 103.39(8) 15_665 . ?
Mo1 O4 K1 128.08(4) 15_665 . ?
Mo1 O4 K1 128.08(4) . . ?
Mo2 O5 Mo3 104.73(7) . . ?
Mo2 O5 K3 115.36(7) . . ?
Mo3 O5 K3 121.87(7) . . ?
Mo2 O5 K2 101.76(7) . . ?
Mo3 O5 K2 103.05(7) . . ?
K3 O5 K2 107.62(8) . . ?
C1 O6 C2 57.3(3) . 10 ?
C1 O6 C2 57.3(3) . . ?
C2 O6 C2 11.3(11) 10 . ?
C1 O6 Mo3 123.5(2) . . ?
C2 O6 Mo3 174.3(6) 10 . ?
C2 O6 Mo3 174.3(5) . . ?
O6 C1 O6 126.6(4) 7 . ?
O6 C1 C2 153.7(4) 7 10 ?
O6 C1 C2 79.0(3) . 10 ?
O6 C1 C2 79.0(3) 7 7 ?
O6 C1 C2 153.7(4) . 7 ?
C2 C1 C2 75.0(5) 10 7 ?
O6 C1 C2 79.0(3) 7 16 ?
O6 C1 C2 153.7(4) . 16 ?
C2 C1 C2 76.5(5) 10 16 ?
C2 C1 C2 13.2(13) 7 16 ?
O6 C1 C2 153.7(4) 7 . ?
O6 C1 C2 79.0(3) . . ?
C2 C1 C2 13.2(13) 10 . ?
C2 C1 C2 76.5(5) 7 . ?
C2 C1 C2 75.0(5) 16 . ?
C2 C2 C3 105.8(7) 10 16 ?
C2 C2 C3 61.3(6) 10 7 ?
C3 C2 C3 44.5(5) 16 7 ?
C2 C2 C1 83.4(6) 10 . ?
C3 C2 C1 127.1(6) 16 . ?
C3 C2 C1 117.8(8) 7 . ?
C2 C2 O6 84.3(5) 10 . ?
C3 C2 O6 166.4(10) 16 . ?
C3 C2 O6 144.5(11) 7 . ?
C1 C2 O6 43.7(2) . . ?
C2 C2 C2 90.001(3) 10 16 ?
C3 C2 C2 75.1(4) 16 16 ?
C3 C2 C2 76.5(3) 7 16 ?
C1 C2 C2 52.5(3) . 16 ?
O6 C2 C2 96.1(2) . 16 ?
C2 C2 C2 79.3(10) 10 7 ?
C3 C2 C2 78.4(4) 16 7 ?
C3 C2 C2 71.4(6) 7 7 ?
C1 C2 C2 51.7(3) . 7 ?
O6 C2 C2 95.0(3) . 7 ?
C2 C2 C2 10.7(10) 16 7 ?
C2 C2 C3 100.8(5) 10 . ?
C3 C2 C3 33.5(4) 16 . ?
C3 C2 C3 51.4(4) 7 . ?
C1 C2 C3 93.9(4) . . ?
O6 C2 C3 136.8(4) . . ?
C2 C2 C3 41.6(3) 16 . ?
C2 C2 C3 45.6(3) 7 . ?
C3 C3 C3 89.996(1) 10 16 ?
C3 C3 C2 74.2(7) 10 16 ?
C3 C3 C2 104.9(4) 16 16 ?
C3 C3 C2 61.3(6) 10 7 ?
C3 C3 C2 103.5(3) 16 7 ?
C2 C3 C2 12.9(13) 16 7 ?
C3 C3 C4 123.8(4) 10 . ?
C3 C3 C4 68.5(2) 16 . ?
C2 C3 C4 159.5(8) 16 . ?
C2 C3 C4 169.5(6) 7 . ?
C3 C3 C3 46.1(4) 10 7 ?
C3 C3 C3 43.9(4) 16 7 ?
C2 C3 C3 89.8(6) 16 7 ?
C2 C3 C3 80.6(5) 7 7 ?
C4 C3 C3 97.0(4) . 7 ?
C3 C3 C2 79.2(5) 10 . ?
C3 C3 C2 41.6(3) 16 . ?
C2 C3 C2 63.2(5) 16 . ?
C2 C3 C2 63.0(5) 7 . ?
C4 C3 C2 107.7(4) . . ?
C3 C3 C2 48.1(4) 7 . ?
C3 C4 C3 112.3(8) 2_665 . ?
C3 C4 C3 96.3(7) 2_665 16 ?
C3 C4 C3 43.1(4) . 16 ?
C3 C4 C3 43.1(4) 2_665 15_665 ?
C3 C4 C3 96.3(7) . 15_665 ?
C3 C4 C3 112.3(8) 16 15_665 ?
O4 K1 O4W 114.18(7) . 9_665 ?
O4 K1 O4W 114.18(7) . 7 ?
O4W K1 O4W 104.26(11) 9_665 7 ?
O4 K1 O3 114.38(8) . 5_645 ?
O4W K1 O3 73.44(6) 9_665 5_645 ?
O4W K1 O3 127.03(9) 7 5_645 ?
O4 K1 O3 114.38(8) . 3_645 ?
O4W K1 O3 127.03(9) 9_665 3_645 ?
O4W K1 O3 73.44(6) 7 3_645 ?
O3 K1 O3 68.38(8) 5_645 3_645 ?
O4 K1 S2 74.22(7) . 3_645 ?
O4W K1 S2 123.46(6) 9_665 3_645 ?
O4W K1 S2 123.46(6) 7 3_645 ?
O3 K1 S2 54.73(5) 5_645 3_645 ?
O3 K1 S2 54.73(5) 3_645 3_645 ?
O4 K1 S1 54.53(3) . . ?
O4W K1 S1 153.20(9) 9_665 . ?
O4W K1 S1 66.89(5) 7 . ?
O3 K1 S1 132.66(8) 5_645 . ?
O3 K1 S1 76.28(4) 3_645 . ?
S2 K1 S1 79.41(4) 3_645 . ?
O4 K1 S1 54.53(3) . 15_665 ?
O4W K1 S1 66.89(5) 9_665 15_665 ?
O4W K1 S1 153.20(9) 7 15_665 ?
O3 K1 S1 76.28(4) 5_645 15_665 ?
O3 K1 S1 132.66(8) 3_645 15_665 ?
S2 K1 S1 79.41(4) 3_645 15_665 ?
S1 K1 S1 108.96(6) . 15_665 ?
O4 K1 K1 160.60(7) . 10_556 ?
O4W K1 K1 76.44(6) 9_665 10_556 ?
O4W K1 K1 76.44(6) 7 10_556 ?
O3 K1 K1 51.13(5) 5_645 10_556 ?
O3 K1 K1 51.13(5) 3_645 10_556 ?
S2 K1 K1 86.38(4) 3_645 10_556 ?
S1 K1 K1 122.57(3) . 10_556 ?
S1 K1 K1 122.58(3) 15_665 10_556 ?
O4 K1 K3 93.25(4) . 8_665 ?
O4W K1 K3 30.75(5) 9_665 8_665 ?
O4W K1 K3 134.90(8) 7 8_665 ?
O3 K1 K3 60.22(4) 5_645 8_665 ?
O3 K1 K3 128.15(6) 3_645 8_665 ?
S2 K1 K3 97.36(4) 3_645 8_665 ?
S1 K1 K3 147.47(6) . 8_665 ?
S1 K1 K3 39.56(2) 15_665 8_665 ?
K1 K1 K3 89.17(3) 10_556 8_665 ?
O4 K1 K3 93.25(4) . 10 ?
O4W K1 K3 134.90(8) 9_665 10 ?
O4W K1 K3 30.74(5) 7 10 ?
O3 K1 K3 128.15(6) 5_645 10 ?
O3 K1 K3 60.22(4) 3_645 10 ?
S2 K1 K3 97.36(4) 3_645 10 ?
S1 K1 K3 39.56(2) . 10 ?
S1 K1 K3 147.47(6) 15_665 10 ?
K1 K1 K3 89.17(3) 10_556 10 ?
K3 K1 K3 165.04(7) 8_665 10 ?
O2W K2 K2 0.00(8) 10 10 ?
O2W K2 O5W 125.96(4) 10 . ?
K2 K2 O5W 125.96(4) 10 . ?
O2W K2 O3W 104.12(5) 10 11_675 ?
K2 K2 O3W 104.12(5) 10 11_675 ?
O5W K2 O3W 110.70(7) . 11_675 ?
O2W K2 K3 104.12(5) 10 11_675 ?
K2 K2 K3 104.12(5) 10 11_675 ?
O5W K2 K3 110.70(7) . 11_675 ?
O3W K2 K3 0.00(10) 11_675 11_675 ?
O2W K2 O5 87.79(5) 10 . ?
K2 K2 O5 87.79(5) 10 . ?
O5W K2 O5 92.74(6) . . ?
O3W K2 O5 137.76(8) 11_675 . ?
K3 K2 O5 137.76(8) 11_675 . ?
O2W K2 O2 63.95(4) 10 9_765 ?
K2 K2 O2 63.95(4) 10 9_765 ?
O5W K2 O2 74.38(5) . 9_765 ?
O3W K2 O2 92.40(7) 11_675 9_765 ?
K3 K2 O2 92.40(7) 11_675 9_765 ?
O5 K2 O2 128.43(8) . 9_765 ?
O2W K2 O2 66.10(4) 10 . ?
K2 K2 O2 66.10(4) 10 . ?
O5W K2 O2 70.11(5) . . ?
O3W K2 O2 164.96(8) 11_675 . ?
K3 K2 O2 164.96(8) 11_675 . ?
O5 K2 O2 55.70(5) . . ?
O2 K2 O2 73.17(7) 9_765 . ?
O2W K2 O3 66.40(4) 10 . ?
K2 K2 O3 66.40(4) 10 . ?
O5W K2 O3 147.08(7) . . ?
O3W K2 O3 92.21(8) 11_675 . ?
K3 K2 O3 92.21(8) 11_675 . ?
O5 K2 O3 55.30(6) . . ?
O2 K2 O3 129.73(7) 9_765 . ?
O2 K2 O3 93.89(7) . . ?
O2W K2 S1 138.34(3) 10 4_564 ?
K2 K2 S1 138.34(3) 10 4_564 ?
O5W K2 S1 95.41(5) . 4_564 ?
O3W K2 S1 58.85(5) 11_675 4_564 ?
K3 K2 S1 58.85(5) 11_675 4_564 ?
O5 K2 S1 85.22(5) . 4_564 ?
O2 K2 S1 144.45(6) 9_765 4_564 ?
O2 K2 S1 136.08(6) . 4_564 ?
O3 K2 S1 76.04(4) . 4_564 ?
O2W K2 Mo2 70.21(3) 10 . ?
K2 K2 Mo2 70.21(3) 10 . ?
O5W K2 Mo2 83.07(4) . . ?
O3W K2 Mo2 165.06(8) 11_675 . ?
K3 K2 Mo2 165.06(8) 11_675 . ?
O5 K2 Mo2 31.36(3) . . ?
O2 K2 Mo2 97.07(6) 9_765 . ?
O2 K2 Mo2 24.96(4) . . ?
O3 K2 Mo2 72.86(5) . . ?
S1 K2 Mo2 115.74(4) 4_564 . ?
O2W K2 Mo3 70.47(3) 10 . ?
K2 K2 Mo3 70.47(3) 10 . ?
O5W K2 Mo3 123.88(5) . . ?
O3W K2 Mo3 115.54(7) 11_675 . ?
K3 K2 Mo3 115.54(7) 11_675 . ?
O5 K2 Mo3 31.14(3) . . ?
O2 K2 Mo3 131.12(6) 9_765 . ?
O2 K2 Mo3 73.11(5) . . ?
O3 K2 Mo3 24.76(4) . . ?
S1 K2 Mo3 83.09(4) 4_564 . ?
Mo2 K2 Mo3 49.75(2) . . ?
O5 K3 O2W 93.75(8) . 12_755 ?
O5 K3 K2 93.75(8) . 12_755 ?
O2W K3 K2 0.00(10) 12_755 12_755 ?
O5 K3 O1 120.24(8) . 11_675 ?
O2W K3 O1 96.51(8) 12_755 11_675 ?
K2 K3 O1 96.51(8) 12_755 11_675 ?
O5 K3 O4W 122.15(9) . 16 ?
O2W K3 O4W 105.65(8) 12_755 16 ?
K2 K3 O4W 105.65(8) 12_755 16 ?
O1 K3 O4W 111.08(8) 11_675 16 ?
O5 K3 S1 62.03(5) . 10 ?
O2W K3 S1 73.07(6) 12_755 10 ?
K2 K3 S1 73.07(6) 12_755 10 ?
O1 K3 S1 169.58(9) 11_675 10 ?
O4W K3 S1 72.47(6) 16 10 ?
O5 K3 S2 58.07(5) . . ?
O2W K3 S2 145.75(8) 12_755 . ?
K2 K3 S2 145.75(8) 12_755 . ?
O1 K3 S2 83.91(5) 11_675 . ?
O4W K3 S2 106.05(8) 16 . ?
S1 K3 S2 104.78(5) 10 . ?
O5 K3 K3 159.72(6) . 10_554 ?
O2W K3 K3 75.88(5) 12_755 10_554 ?
K2 K3 K3 75.88(5) 12_755 10_554 ?
O1 K3 K3 45.88(5) 11_675 10_554 ?
O4W K3 K3 77.83(5) 16 10_554 ?
S1 K3 K3 128.53(3) 10 10_554 ?
S2 K3 K3 123.56(3) . 10_554 ?
O5 K3 Mo2 27.45(3) . . ?
O2W K3 Mo2 83.09(6) 12_755 . ?
K2 K3 Mo2 83.09(6) 12_755 . ?
O1 K3 Mo2 146.60(7) 11_675 . ?
O4W K3 Mo2 101.03(6) 16 . ?
S1 K3 Mo2 34.59(2) 10 . ?
S2 K3 Mo2 78.48(4) . . ?
K3 K3 Mo2 157.63(3) 10_554 . ?
O5 K3 K2 128.65(8) . 3_644 ?
O2W K3 K2 37.01(6) 12_755 3_644 ?
K2 K3 K2 37.01(6) 12_755 3_644 ?
O1 K3 K2 68.98(5) 11_675 3_644 ?
O4W K3 K2 92.51(7) 16 3_644 ?
S1 K3 K2 101.43(5) 10 3_644 ?
S2 K3 K2 151.40(6) . 3_644 ?
K3 K3 K2 38.86(3) 10_554 3_644 ?
Mo2 K3 K2 119.75(5) . 3_644 ?
O5 K3 K2 37.61(5) . . ?
O2W K3 K2 68.02(7) 12_755 . ?
K2 K3 K2 68.02(7) 12_755 . ?
O1 K3 K2 95.18(7) 11_675 . ?
O4W K3 K2 153.66(7) 16 . ?
S1 K3 K2 81.32(5) 10 . ?
S2 K3 K2 77.81(4) . . ?
K3 K3 K2 122.45(3) 10_554 . ?
Mo2 K3 K2 53.55(3) . . ?
K2 K3 K2 95.22(5) 3_644 . ?
O5 K3 K3 100.02(5) . 16 ?
O2W K3 K3 165.84(5) 12_755 16 ?
K2 K3 K3 165.84(5) 12_755 16 ?
O1 K3 K3 73.72(6) 11_675 16 ?
O4W K3 K3 69.65(6) 16 16 ?
S1 K3 K3 116.46(4) 10 16 ?
S2 K3 K3 45.14(4) . 16 ?
K3 K3 K3 90.0 10_554 16 ?
Mo2 K3 K3 110.75(3) . 16 ?
K2 K3 K3 128.86(3) 3_644 16 ?
K2 K3 K3 122.20(3) . 16 ?
K3 O4W K1 118.32(9) 16 9_665 ?
K2 O5W K2 110.17(4) 2_765 12_755 ?
K2 O5W K2 110.17(4) 2_765 11_675 ?
K2 O5W K2 108.09(8) 12_755 11_675 ?
K2 O5W K2 108.09(8) 2_765 . ?
K2 O5W K2 110.17(4) 12_755 . ?
K2 O5W K2 110.17(4) 11_675 . ?

loop_
_geom_bond_atom_site_label_1
_geom_bond_atom_site_label_2
_geom_bond_distance
_geom_bond_site_symmetry_2
_geom_bond_publ_flag
Mo1 O1 1.683(2) . ?
Mo1 O4 2.0624(11) . ?
Mo1 O4 2.0624(11) 10 ?
Mo1 S1 2.2922(5) . ?
Mo1 S1 2.2922(5) 10 ?
Mo1 Mo2 2.8148(3) . ?
Mo2 O2 1.675(2) . ?
Mo2 O5 2.0807(14) 10 ?
Mo2 O5 2.0807(14) . ?
Mo2 S1 2.3225(5) 10 ?
Mo2 S1 2.3225(5) . ?
Mo2 K2 3.9148(16) 10 ?
Mo2 K2 3.9149(16) . ?
Mo2 K3 4.0787(18) . ?
Mo2 K3 4.0787(18) 10 ?
Mo3 O3 1.686(2) . ?
Mo3 O5 2.1052(14) 10 ?
Mo3 O5 2.1052(14) . ?
Mo3 S2 2.3227(6) 10 ?
Mo3 S2 2.3227(6) . ?
Mo3 O6 2.328(3) . ?
Mo3 Mo3 2.7993(5) 7 ?
Mo3 K2 3.9658(16) 10 ?
Mo3 K2 3.9658(16) . ?
S1 K3 3.1780(18) 10 ?
S1 K1 3.5427(15) . ?
S1 K2 3.5525(19) 3_645 ?
S2 Mo3 2.3227(6) 7 ?
S2 K3 3.4724(18) . ?
S2 K3 3.4724(18) 16 ?
S2 K1 3.486(2) 4_564 ?
O1 K3 2.873(2) 3_645 ?
O1 K3 2.873(2) 12_755 ?
O2 K2 3.018(3) 9_765 ?
O2 K2 3.018(3) 2_765 ?
O2 K2 3.272(3) 10 ?
O2 K2 3.272(3) . ?
O3 K1 3.302(3) 11_676 ?
O3 K1 3.302(3) 4_564 ?
O3 K2 3.311(3) 10 ?
O3 K2 3.311(3) . ?
O4 Mo1 2.0624(11) 15_665 ?
O4 K1 2.695(3) . ?
O5 K3 2.728(2) . ?
O5 K2 2.919(2) . ?
O6 C1 1.260(4) . ?
O6 C2 1.790(7) 10 ?
O6 C2 1.790(7) . ?
C1 O6 1.260(3) 7 ?
C1 C2 1.535(8) 10 ?
C1 C2 1.535(8) 7 ?
C1 C2 1.535(8) 16 ?
C1 C2 1.535(8) . ?
C2 C2 0.35(3) 10 ?
C2 C3 1.390(9) 16 ?
C2 C3 1.525(11) 7 ?
C2 C2 1.868(13) 16 ?
C2 C2 1.901(15) 7 ?
C2 C3 2.022(8) . ?
C3 C3 1.110(11) 10 ?
C3 C3 1.155(10) 16 ?
C3 C2 1.390(9) 16 ?
C3 C2 1.525(11) 7 ?
C3 C4 1.573(8) . ?
C3 C3 1.602(10) 7 ?
C4 C3 1.573(8) 2_665 ?
C4 C3 1.573(8) 16 ?
C4 C3 1.573(8) 15_665 ?
K1 O4W 2.902(3) 9_665 ?
K1 O4W 2.902(3) 7 ?
K1 O3 3.302(3) 5_645 ?
K1 O3 3.302(3) 3_645 ?
K1 S2 3.486(2) 3_645 ?
K1 S1 3.5427(14) 15_665 ?
K1 K1 4.144(5) 10_556 ?
K1 K3 4.9693(19) 8_665 ?
K1 K3 4.9693(19) 10 ?
K2 O2W 2.651(4) 10 ?
K2 K2 2.651(4) 10 ?
K2 O5W 2.6573(19) . ?
K2 O3W 2.763(3) 11_675 ?
K2 K3 2.763(3) 11_675 ?
K2 O2 3.018(3) 9_765 ?
K2 S1 3.5524(19) 4_564 ?
K3 O2W 2.763(3) 12_755 ?
K3 K2 2.763(3) 12_755 ?
K3 O1 2.873(2) 11_675 ?
K3 O4W 2.886(3) 16 ?
K3 S1 3.1780(18) 10 ?
K3 K3 3.999(4) 10_554 ?
K3 K2 4.271(3) 3_644 ?
K3 K3 4.898(4) 16 ?
O4W K3 2.886(3) 16 ?
O4W K1 2.902(3) 9_665 ?
O5W K2 2.6573(19) 2_765 ?
O5W K2 2.6573(19) 12_755 ?
O5W K2 2.6573(19) 11_675 ?
